data_2219887
loop_
_publ_author_name
'Ahmadi, Roya'
'Ebadi, Amin'
'Kalateh, Khadijeh'
'Norouzi, Ali'
'Amani, Vahid'

_publ_section_title
;
 Dichlorido(6-methyl-2,2'-bipyridine-\k^2^<i>N</i>,<i>N</i>')mercury(II)
;
_journal_coeditor_code HK2551
_journal_issue 11
_journal_name_full 'Acta Crystallographica Section E'
_journal_page_first m1407
_journal_paper_doi 10.1107/S1600536808032777
_journal_volume 64
_journal_year 2008
_chemical_formula_iupac '[Hg Cl2 (C11 H10 N2)]'
_chemical_formula_moiety 'C11 H10 Cl2 Hg N2'
_chemical_formula_sum 'C11 H10 Cl2 Hg N2'
_chemical_formula_weight 441.70
_chemical_name_systematic
;
Dichlorido(6-methyl-2,2'-bipyridine-\k^2^<i>N</i>,<i>N</i>')mercury(II)
;
_space_group_IT_number 14
_symmetry_cell_setting monoclinic
_symmetry_space_group_name_Hall '-P 2ybc'
_symmetry_space_group_name_H-M 'P 1 21/c 1'
_atom_sites_solution_hydrogens geom
_atom_sites_solution_primary direct
_atom_sites_solution_secondary difmap
_audit_creation_method SHELXL-97
_cell_angle_alpha 90.00
_cell_angle_beta 105.70(3)
_cell_angle_gamma 90.00
_cell_formula_units_Z 4
_cell_length_a 9.4742(19)
_cell_length_b 16.164(3)
_cell_length_c 8.2107(16)
_cell_measurement_reflns_used 1234
_cell_measurement_temperature 120(2)
_cell_measurement_theta_max 29.19
_cell_measurement_theta_min 2.23
_cell_volume 1210.5(4)
_computing_cell_refinement 'SAINT (Bruker, 1998)'
_computing_data_collection 'SMART (Bruker, 1998)'
_computing_data_reduction 'SAINT (Bruker, 1998)'
_computing_molecular_graphics 'ORTEP-3 for Windows (Farrugia, 1997)'
_computing_publication_material 'WinGX (Farrugia, 1999)'
_computing_structure_refinement 'SHELXTL (Sheldrick, 2008)'
_computing_structure_solution 'SHELXTL (Sheldrick, 2008)'
_diffrn_ambient_temperature 120(2)
_diffrn_measured_fraction_theta_full 0.995
_diffrn_measured_fraction_theta_max 0.995
_diffrn_measurement_device_type 'Bruker SMART CCD area-detector'
_diffrn_measurement_method '\f and \w'
_diffrn_radiation_monochromator graphite
_diffrn_radiation_source 'fine-focus sealed tube'
_diffrn_radiation_type MoK\a
_diffrn_radiation_wavelength 0.71073
_diffrn_reflns_av_R_equivalents 0.0998
_diffrn_reflns_av_sigmaI/netI 0.0814
_diffrn_reflns_limit_h_max 11
_diffrn_reflns_limit_h_min -12
_diffrn_reflns_limit_k_max 22
_diffrn_reflns_limit_k_min -22
_diffrn_reflns_limit_l_max 11
_diffrn_reflns_limit_l_min -9
_diffrn_reflns_number 14334
_diffrn_reflns_theta_full 29.19
_diffrn_reflns_theta_max 29.19
_diffrn_reflns_theta_min 2.23
_diffrn_standards_number 0
_exptl_absorpt_coefficient_mu 13.129
_exptl_absorpt_correction_T_max 0.307
_exptl_absorpt_correction_T_min 0.108
_exptl_absorpt_correction_type numerical
_exptl_absorpt_process_details
;
<i>via</i> shape of crystal determined optically (<i>X-SHAPE</i> and
<i>X-RED</i>; Stoe & Cie, 2005)
;
_exptl_crystal_colour colorless
_exptl_crystal_density_diffrn 2.424
_exptl_crystal_density_method 'not measured'
_exptl_crystal_description needle
_exptl_crystal_F_000 816
_exptl_crystal_size_max 0.50
_exptl_crystal_size_mid 0.15
_exptl_crystal_size_min 0.09
_refine_diff_density_max 1.390
_refine_diff_density_min -1.118
_refine_ls_extinction_coef 0.020(2)
_refine_ls_extinction_expression Fc^*^=kFc[1+0.001xFc^2^\l^3^/sin(2\q)]^-1/4^
_refine_ls_extinction_method 'SHELXTL (Sheldrick, 2008)'
_refine_ls_goodness_of_fit_ref 1.144
_refine_ls_hydrogen_treatment constr
_refine_ls_matrix_type full
_refine_ls_number_parameters 147
_refine_ls_number_reflns 3263
_refine_ls_number_restraints 0
_refine_ls_restrained_S_all 1.144
_refine_ls_R_factor_all 0.0974
_refine_ls_R_factor_gt 0.0921
_refine_ls_shift/su_max 0.005
_refine_ls_shift/su_mean 0.000
_refine_ls_structure_factor_coef Fsqd
_refine_ls_weighting_details 'calc w=1/[\s^2^(Fo^2^)+(0.1638P)^2^+3.9978P] where P=(Fo^2^+2Fc^2^)/3'
_refine_ls_weighting_scheme calc
_refine_ls_wR_factor_gt 0.1902
_refine_ls_wR_factor_ref 0.1967
_reflns_number_gt 2925
_reflns_number_total 3263
_reflns_threshold_expression I>2\s(I)
_cod_data_source_file hk2551.cif
_cod_data_source_block I
_cod_original_cell_volume 1210.4(4)
_cod_original_sg_symbol_H-M 'P 21/c'
_cod_database_code 2219887
_cod_database_fobs_code 2219887

loop_
_symmetry_equiv_pos_as_xyz
'x, y, z'
'-x, y+1/2, -z+1/2'
'-x, -y, -z'
'x, -y-1/2, z-1/2'

loop_
_atom_site_type_symbol
_atom_site_label
_atom_site_fract_x
_atom_site_fract_y
_atom_site_fract_z
_atom_site_U_iso_or_equiv
_atom_site_adp_type
_atom_site_calc_flag
_atom_site_refinement_flags
_atom_site_occupancy
Hg Hg1 0.81647(4) 0.05913(2) 0.29276(5) 0.0248(3) Uani d . 1
Cl Cl1 0.8330(3) -0.00698(17) 0.5642(3) 0.0244(5) Uani d . 1
Cl Cl2 0.7288(3) -0.03469(19) 0.0569(4) 0.0299(6) Uani d . 1
N N1 0.6912(9) 0.1861(5) 0.3103(11) 0.0187(16) Uani d . 1
N N2 0.9427(10) 0.1664(6) 0.2138(11) 0.0227(18) Uani d . 1
C C1 0.4897(12) 0.1134(9) 0.3776(14) 0.032(2) Uani d . 1
H H1A 0.4493 0.0873 0.2700 0.048 Uiso calc R 1
H H1B 0.4123 0.1261 0.4285 0.048 Uiso calc R 1
H H1C 0.5585 0.0767 0.4500 0.048 Uiso calc R 1
C C2 0.5650(11) 0.1903(7) 0.3534(13) 0.024(2) Uani d . 1
C C3 0.5077(11) 0.2686(8) 0.3770(14) 0.030(2) Uani d . 1
H H3 0.4196 0.2725 0.4058 0.036 Uiso calc R 1
C C4 0.5820(12) 0.3385(8) 0.3573(14) 0.029(2) Uani d . 1
H H4 0.5457 0.3900 0.3764 0.034 Uiso calc R 1
C C5 0.7106(11) 0.3335(6) 0.3093(15) 0.024(2) Uani d . 1
H H5 0.7601 0.3811 0.2924 0.028 Uiso calc R 1
C C6 0.7649(11) 0.2543(6) 0.2868(11) 0.0175(17) Uani d . 1
C C7 0.9018(10) 0.2430(6) 0.2327(11) 0.0175(17) Uani d . 1
C C8 0.9819(11) 0.3114(7) 0.2004(15) 0.025(2) Uani d . 1
H H8 0.9522 0.3648 0.2181 0.030 Uiso calc R 1
C C9 1.1063(13) 0.2995(8) 0.1417(14) 0.031(2) Uani d . 1
H H9 1.1609 0.3437 0.1191 0.037 Uiso calc R 1
C C10 1.1450(11) 0.2146(8) 0.1183(13) 0.028(2) Uani d . 1
H H10 1.2258 0.2029 0.0784 0.033 Uiso calc R 1
C C11 1.0615(10) 0.1513(7) 0.1553(12) 0.0211(19) Uani d . 1
H H11 1.0870 0.0969 0.1399 0.025 Uiso calc R 1

loop_
_atom_site_aniso_label
_atom_site_aniso_U_11
_atom_site_aniso_U_22
_atom_site_aniso_U_33
_atom_site_aniso_U_12
_atom_site_aniso_U_13
_atom_site_aniso_U_23
Hg1 0.0291(4) 0.0223(4) 0.0234(4) -0.00241(12) 0.0075(2) -0.00050(12)
Cl1 0.0251(11) 0.0254(12) 0.0226(10) 0.0004(9) 0.0061(8) 0.0033(9)
Cl2 0.0307(13) 0.0297(13) 0.0264(12) -0.0031(11) 0.0032(10) -0.0077(11)
N1 0.012(3) 0.021(4) 0.020(4) -0.001(3) 0.000(3) -0.003(3)
N2 0.022(4) 0.032(5) 0.014(3) 0.001(3) 0.004(3) -0.007(3)
C1 0.019(4) 0.050(7) 0.023(5) -0.005(5) 0.002(4) 0.002(5)
C2 0.014(4) 0.034(5) 0.023(5) 0.002(4) 0.001(3) 0.002(4)
C3 0.015(4) 0.044(7) 0.026(5) 0.001(4) -0.003(4) -0.012(5)
C4 0.025(5) 0.039(6) 0.020(4) 0.005(4) 0.003(4) -0.004(4)
C5 0.018(4) 0.018(4) 0.031(5) 0.003(3) 0.000(4) -0.005(4)
C6 0.025(4) 0.014(4) 0.008(3) 0.000(3) -0.005(3) 0.001(3)
C7 0.018(4) 0.023(4) 0.009(3) -0.002(3) 0.000(3) 0.004(3)
C8 0.018(4) 0.030(5) 0.025(5) -0.006(4) 0.003(3) 0.000(4)
C9 0.025(5) 0.042(7) 0.018(4) 0.004(4) -0.008(4) 0.017(5)
C10 0.017(4) 0.045(7) 0.019(4) 0.004(4) 0.001(3) 0.004(5)
C11 0.019(4) 0.027(5) 0.017(4) 0.008(4) 0.003(3) 0.009(4)

loop_
_atom_type_symbol
_atom_type_description
_atom_type_scat_dispersion_real
_atom_type_scat_dispersion_imag
_atom_type_scat_source
C C 0.0033 0.0016 'International Tables Vol C Tables 4.2.6.8 and 6.1.1.4'
H H 0.0000 0.0000 'International Tables Vol C Tables 4.2.6.8 and 6.1.1.4'
N N 0.0061 0.0033 'International Tables Vol C Tables 4.2.6.8 and 6.1.1.4'
O O 0.0106 0.0060 'International Tables Vol C Tables 4.2.6.8 and 6.1.1.4'
Cl Cl 0.1484 0.1585 'International Tables Vol C Tables 4.2.6.8 and 6.1.1.4'
Hg Hg -2.3894 9.2266 'International Tables Vol C Tables 4.2.6.8 and 6.1.1.4'

loop_
_geom_angle_atom_site_label_1
_geom_angle_atom_site_label_2
_geom_angle_atom_site_label_3
_geom_angle
_geom_angle_publ_flag
Cl2 Hg1 Cl1 112.32(10) yes
N1 Hg1 Cl1 103.4(2) yes
N1 Hg1 Cl2 121.1(2) yes
N2 Hg1 Cl1 132.8(2) yes
N2 Hg1 Cl2 109.8(2) yes
N2 Hg1 N1 71.0(3) yes
C2 N1 Hg1 123.6(7) ?
C2 N1 C6 122.1(9) ?
C6 N1 Hg1 114.1(6) ?
C7 N2 Hg1 118.9(7) ?
C7 N2 C11 120.4(10) ?
C11 N2 Hg1 120.6(8) ?
C2 C1 H1A 109.5 ?
C2 C1 H1B 109.5 ?
H1A C1 H1B 109.5 ?
C2 C1 H1C 109.5 ?
H1A C1 H1C 109.5 ?
H1B C1 H1C 109.5 ?
N1 C2 C3 119.1(10) ?
N1 C2 C1 119.5(10) ?
C3 C2 C1 121.3(10) ?
C4 C3 C2 119.8(11) ?
C4 C3 H3 120.1 ?
C2 C3 H3 120.1 ?
C3 C4 C5 120.6(11) ?
C3 C4 H4 119.7 ?
C5 C4 H4 119.7 ?
C4 C5 C6 118.1(10) ?
C4 C5 H5 121.0 ?
C6 C5 H5 121.0 ?
N1 C6 C5 120.3(10) ?
N1 C6 C7 117.9(9) ?
C5 C6 C7 121.8(9) ?
N2 C7 C8 121.7(9) ?
N2 C7 C6 117.2(9) ?
C8 C7 C6 121.1(9) ?
C9 C8 C7 120.2(11) ?
C9 C8 H8 119.9 ?
C7 C8 H8 119.9 ?
C8 C9 C10 116.3(11) ?
C8 C9 H9 121.8 ?
C10 C9 H9 121.8 ?
C11 C10 C9 119.6(10) ?
C11 C10 H10 120.2 ?
C9 C10 H10 120.2 ?
N2 C11 C10 121.7(10) ?
N2 C11 H11 119.2 ?
C10 C11 H11 119.2 ?

loop_
_geom_bond_atom_site_label_1
_geom_bond_atom_site_label_2
_geom_bond_distance
_geom_bond_publ_flag
Cl1 Hg1 2.438(2) yes
Cl2 Hg1 2.423(3) yes
N1 Hg1 2.394(9) yes
N2 Hg1 2.297(10) yes
C1 C2 1.473(17) ?
C1 H1A 0.9600 ?
C1 H1B 0.9600 ?
C1 H1C 0.9600 ?
C2 N1 1.338(13) ?
C2 C3 1.411(17) ?
C3 C4 1.363(18) ?
C3 H3 0.9300 ?
C4 C5 1.381(16) ?
C4 H4 0.9300 ?
C5 C6 1.410(13) ?
C5 H5 0.9300 ?
C6 N1 1.347(13) ?
C6 C7 1.492(14) ?
C7 N2 1.319(14) ?
C7 C8 1.406(14) ?
C8 C9 1.402(17) ?
C8 H8 0.9300 ?
C9 C10 1.446(18) ?
C9 H9 0.9300 ?
C10 C11 1.377(16) ?
C10 H10 0.9300 ?
C11 N2 1.360(13) ?
C11 H11 0.9300 ?

loop_
_geom_torsion_atom_site_label_1
_geom_torsion_atom_site_label_2
_geom_torsion_atom_site_label_3
_geom_torsion_atom_site_label_4
_geom_torsion
C2 N1 Hg1 Cl1 -51.3(8)
C2 N1 Hg1 Cl2 75.5(8)
C2 N1 Hg1 N2 177.6(8)
C6 N1 Hg1 Cl1 123.3(6)
C6 N1 Hg1 Cl2 -109.9(6)
C6 N1 Hg1 N2 -7.7(6)
C7 N2 Hg1 Cl1 -83.2(8)
C7 N2 Hg1 Cl2 124.8(7)
C7 N2 Hg1 N1 7.6(7)
C11 N2 Hg1 Cl1 94.0(7)
C11 N2 Hg1 Cl2 -58.0(7)
C11 N2 Hg1 N1 -175.2(8)
N1 C2 C3 C4 -0.7(16)
C1 C2 C3 C4 178.5(10)
C2 C3 C4 C5 2.0(16)
C3 C4 C5 C6 -2.0(16)
C4 C5 C6 N1 0.6(14)
C4 C5 C6 C7 179.1(9)
N1 C6 C7 N2 -1.0(12)
C5 C6 C7 N2 -179.4(9)
N1 C6 C7 C8 177.9(9)
C5 C6 C7 C8 -0.5(13)
N2 C7 C8 C9 2.0(15)
C6 C7 C8 C9 -176.9(9)
C7 C8 C9 C10 -0.2(14)
C8 C9 C10 C11 -0.7(14)
C9 C10 C11 N2 0.0(15)
C3 C2 N1 C6 -0.7(14)
C1 C2 N1 C6 -179.9(9)
C3 C2 N1 Hg1 173.6(7)
C1 C2 N1 Hg1 -5.7(13)
C5 C6 N1 C2 0.7(14)
C7 C6 N1 C2 -177.8(8)
C5 C6 N1 Hg1 -174.0(7)
C7 C6 N1 Hg1 7.5(10)
C8 C7 N2 C11 -2.7(14)
C6 C7 N2 C11 176.2(8)
C8 C7 N2 Hg1 174.5(7)
C6 C7 N2 Hg1 -6.6(11)
C10 C11 N2 C7 1.7(14)
C10 C11 N2 Hg1 -175.4(7)
